data_4300639
_journal_name_full 'Inorganic Chemistry'
_journal_paper_doi 10.1021/ic051704i
_journal_year 2006
_chemical_formula_sum 'C40 H66 Li N5 O'
_chemical_formula_weight 639.92
_space_group_IT_number 2
_symmetry_cell_setting triclinic
_symmetry_space_group_name_Hall '-P 1'
_symmetry_space_group_name_H-M 'P -1'
_cell_angle_alpha 102.866(3)
_cell_angle_beta 91.019(4)
_cell_angle_gamma 98.275(4)
_cell_formula_units_Z 2
_cell_length_a 9.9605(12)
_cell_length_b 11.5019(14)
_cell_length_c 18.077(2)
_cell_measurement_temperature 121(2)
_cell_volume 1995.3(4)
_diffrn_ambient_temperature 121(2)
_exptl_crystal_density_diffrn 1.065
_cod_depositor_comments
;
The following automatic conversions were performed:
'_symmetry_cell_setting' value 'Triclinic' changed to 'triclinic'
according to '/home/saulius/struct/CIF-dictionaries/cif_core.dic'
dictionary named 'cif_core.dic' version 2.4.1 from 2010-06-29.

Automatic conversion script
Id: cif_fix_enum 1527 2010-12-29 10:47:43Z saulius 
;
_cod_database_code 4300639

loop_
_symmetry_equiv_pos_as_xyz
'x, y, z'
'-x, -y, -z'

loop_
_atom_site_label
_atom_site_type_symbol
_atom_site_fract_x
_atom_site_fract_y
_atom_site_fract_z
_atom_site_U_iso_or_equiv
_atom_site_adp_type
_atom_site_occupancy
_atom_site_symmetry_multiplicity
_atom_site_calc_flag
_atom_site_refinement_flags
_atom_site_disorder_assembly
_atom_site_disorder_group
C1 C 0.19767(18) 0.20386(16) 0.32635(10) 0.0190(4) Uani 1 1 d . . .
C2 C 0.1549(2) 0.31029(17) 0.29770(11) 0.0207(4) Uani 1 1 d . . .
N3 N 0.22789(15) 0.33126(13) 0.23347(8) 0.0209(4) Uani 1 1 d . . .
C4 C 0.18390(18) 0.41145(15) 0.19432(10) 0.0200(4) Uani 1 1 d . . .
C5 C 0.15223(18) 0.37040(16) 0.11426(10) 0.0218(4) Uani 1 1 d . . .
C6 C 0.12634(19) 0.45139(17) 0.07090(11) 0.0255(5) Uani 1 1 d . . .
C7 C 0.1244(2) 0.57168(17) 0.10316(12) 0.0282(5) Uani 1 1 d . . .
C8 C 0.1489(2) 0.61158(17) 0.18098(12) 0.0276(5) Uani 1 1 d . . .
C9 C 0.18019(18) 0.53588(16) 0.22666(10) 0.0216(4) Uani 1 1 d . . .
C10 C 0.2162(2) 0.59101(17) 0.31064(11) 0.0247(5) Uani 1 1 d . . .
C11 C 0.3216(3) 0.70562(19) 0.32352(14) 0.0358(6) Uani 1 1 d . . .
C12 C 0.0902(3) 0.6176(2) 0.35372(14) 0.0392(6) Uani 1 1 d . . .
C13 C 0.1445(2) 0.23813(17) 0.07563(11) 0.0270(5) Uani 1 1 d . . .
C14 C 0.2645(3) 0.2141(2) 0.02675(14) 0.0400(6) Uani 1 1 d . . .
C15 C 0.0111(2) 0.1904(2) 0.02834(14) 0.0351(5) Uani 1 1 d . . .
N16 N 0.20621(14) 0.09819(12) 0.26473(8) 0.0175(3) Uani 1 1 d . . .
N17 N 0.32952(14) 0.09012(13) 0.23361(8) 0.0189(3) Uani 1 1 d . . .
C18 C 0.30972(18) -0.01163(15) 0.17963(10) 0.0182(4) Uani 1 1 d . . .
C19 C 0.17461(19) -0.06620(16) 0.17521(10) 0.0203(4) Uani 1 1 d . . .
C20 C 0.10843(18) 0.00474(15) 0.22980(10) 0.0192(4) Uani 1 1 d . . .
C21 C -0.04351(18) -0.01105(16) 0.23963(11) 0.0241(4) Uani 1 1 d . . .
C22 C -0.0909(2) 0.0409(2) 0.31835(13) 0.0289(5) Uani 1 1 d . . .
C23 C -0.1091(2) 0.0468(2) 0.18216(14) 0.0361(6) Uani 1 1 d . . .
C24 C -0.0988(2) -0.1469(2) 0.22022(17) 0.0404(6) Uani 1 1 d . . .
C25 C 0.42572(18) -0.05770(16) 0.13487(10) 0.0216(4) Uani 1 1 d . . .
C26 C 0.3717(3) -0.1366(2) 0.05805(13) 0.0370(6) Uani 1 1 d . . .
C27 C 0.4970(2) -0.1324(2) 0.17901(14) 0.0343(5) Uani 1 1 d . . .
C28 C 0.5277(2) 0.04894(19) 0.12375(13) 0.0285(5) Uani 1 1 d . . .
N29 N 0.32369(15) 0.23632(12) 0.37357(8) 0.0200(4) Uani 1 1 d . . .
N30 N 0.42952(15) 0.31036(12) 0.35178(8) 0.0200(3) Uani 1 1 d . . .
C31 C 0.52622(18) 0.33006(15) 0.40680(10) 0.0195(4) Uani 1 1 d . . .
C32 C 0.4839(2) 0.26830(17) 0.46300(11) 0.0242(5) Uani 1 1 d . . .
C33 C 0.35501(18) 0.20943(15) 0.44128(10) 0.0204(4) Uani 1 1 d . . .
C34 C 0.26474(19) 0.12639(16) 0.48168(10) 0.0246(4) Uani 1 1 d . . .
C35 C 0.3463(3) 0.1172(2) 0.55284(13) 0.0361(6) Uani 1 1 d . . .
C36 C 0.2326(2) 0.00004(18) 0.43088(13) 0.0294(5) Uani 1 1 d . . .
C37 C 0.1367(2) 0.1787(2) 0.50914(13) 0.0306(5) Uani 1 1 d . . .
C38 C 0.66193(18) 0.40521(16) 0.40301(11) 0.0248(5) Uani 1 1 d . . .
C39 C 0.7583(3) 0.3203(2) 0.36519(17) 0.0445(7) Uani 1 1 d . . .
C40 C 0.7198(2) 0.4672(2) 0.48366(13) 0.0336(5) Uani 1 1 d . . .
C41 C 0.6476(3) 0.5020(2) 0.35886(13) 0.0331(5) Uani 1 1 d . . .
Li42 Li 0.4068(3) 0.2853(3) 0.23282(17) 0.0244(7) Uiso 1 1 d . . .
O43 O 0.54592(13) 0.36502(11) 0.17100(7) 0.0293(3) Uani 1 1 d . . .
C44 C 0.5178(3) 0.4769(2) 0.15385(16) 0.0407(6) Uani 1 1 d . . .
C45 C 0.6299(12) 0.5096(12) 0.1028(9) 0.089(4) Uani 0.589(17) 1 d P . .
H109 H 0.6472 0.5974 0.1055 0.107 Uiso 0.589(17) 1 calc PR . .
H108 H 0.6096 0.4652 0.0492 0.107 Uiso 0.589(17) 1 calc PR . .
C46 C 0.7538(17) 0.4648(13) 0.1413(9) 0.075(4) Uani 0.589(17) 1 d P . .
H111 H 0.8311 0.4566 0.1078 0.089 Uiso 0.589(17) 1 calc PR . .
H110 H 0.7855 0.5184 0.1912 0.089 Uiso 0.589(17) 1 calc PR . .
C47 C 0.6820(2) 0.3469(2) 0.14865(15) 0.0348(5) Uani 1 1 d . . .
H48 H 0.1284(15) 0.1803(13) 0.3596(8) 0.005(4) Uiso 1 1 d . . .
H49 H 0.1629(16) 0.3798(14) 0.3466(9) 0.014(4) Uiso 1 1 d . . .
H50 H 0.0516(19) 0.2902(15) 0.2831(10) 0.029(5) Uiso 1 1 d . . .
H51 H 0.1098(17) 0.4203(15) 0.0143(10) 0.022(5) Uiso 1 1 d . . .
H52 H 0.1043(19) 0.6267(17) 0.0712(11) 0.044(6) Uiso 1 1 d . . .
H53 H 0.1479(19) 0.6989(17) 0.2056(10) 0.038(6) Uiso 1 1 d . . .
H54 H 0.2609(17) 0.5372(14) 0.3307(9) 0.019(5) Uiso 1 1 d . . .
H55 H 0.405(2) 0.6839(19) 0.2969(12) 0.054(7) Uiso 1 1 d . . .
H56 H 0.3420(18) 0.7374(16) 0.3784(11) 0.034(6) Uiso 1 1 d . . .
H57 H 0.2803(19) 0.7703(17) 0.3063(10) 0.038(6) Uiso 1 1 d . . .
H58 H 0.0422(18) 0.6749(16) 0.3325(10) 0.028(5) Uiso 1 1 d . . .
H59 H 0.030(2) 0.5419(19) 0.3499(11) 0.044(7) Uiso 1 1 d . . .
H60 H 0.109(2) 0.6511(18) 0.4121(13) 0.052(7) Uiso 1 1 d . . .
H61 H 0.1496(17) 0.1958(15) 0.1150(10) 0.024(5) Uiso 1 1 d . . .
H62 H 0.351(2) 0.2398(17) 0.0545(11) 0.040(6) Uiso 1 1 d . . .
H63 H 0.261(2) 0.127(2) -0.0003(11) 0.051(7) Uiso 1 1 d . . .
H64 H 0.267(2) 0.2579(18) -0.0157(12) 0.050(7) Uiso 1 1 d . . .
H65 H 0.0106(19) 0.2256(17) -0.0179(11) 0.039(6) Uiso 1 1 d . . .
H66 H 0.0018(19) 0.1012(18) 0.0076(11) 0.039(6) Uiso 1 1 d . . .
H67 H -0.067(2) 0.2076(18) 0.0608(11) 0.045(7) Uiso 1 1 d . . .
H68 H 0.1337(17) -0.1371(15) 0.1408(9) 0.017(5) Uiso 1 1 d . . .
H69 H -0.190(2) 0.0166(17) 0.3169(11) 0.042(6) Uiso 1 1 d . . .
H70 H -0.046(2) 0.0093(18) 0.3567(11) 0.047(6) Uiso 1 1 d . . .
H71 H -0.0748(19) 0.1318(18) 0.3302(11) 0.042(6) Uiso 1 1 d . . .
H72 H -0.075(2) 0.1321(19) 0.1910(11) 0.046(7) Uiso 1 1 d . . .
H73 H -0.089(2) 0.0079(17) 0.1277(12) 0.044(6) Uiso 1 1 d . . .
H74 H -0.209(2) 0.0419(17) 0.1861(11) 0.042(6) Uiso 1 1 d . . .
H75 H -0.081(2) -0.1896(19) 0.1655(12) 0.053(7) Uiso 1 1 d . . .
H76 H -0.197(2) -0.1579(18) 0.2253(11) 0.052(7) Uiso 1 1 d . . .
H77 H -0.058(2) -0.1896(18) 0.2520(12) 0.047(7) Uiso 1 1 d . . .
H78 H 0.310(2) -0.2117(18) 0.0620(11) 0.044(6) Uiso 1 1 d . . .
H79 H 0.449(2) -0.1626(17) 0.0286(11) 0.047(6) Uiso 1 1 d . . .
H80 H 0.319(2) -0.0923(18) 0.0273(11) 0.047(7) Uiso 1 1 d . . .
H81 H 0.530(2) -0.0811(18) 0.2331(12) 0.044(6) Uiso 1 1 d . . .
H82 H 0.431(2) -0.2024(18) 0.1855(11) 0.043(6) Uiso 1 1 d . . .
H83 H 0.5711(18) -0.1635(15) 0.1483(9) 0.023(5) Uiso 1 1 d . . .
H84 H 0.5634(18) 0.1014(16) 0.1747(11) 0.032(6) Uiso 1 1 d . . .
H85 H 0.4849(19) 0.0973(16) 0.0976(11) 0.034(6) Uiso 1 1 d . . .
H86 H 0.6037(18) 0.0198(15) 0.0918(10) 0.025(5) Uiso 1 1 d . . .
H87 H 0.5329(17) 0.2713(14) 0.5090(9) 0.017(5) Uiso 1 1 d . . .
H88 H 0.285(2) 0.0624(18) 0.5814(11) 0.052(6) Uiso 1 1 d . . .
H89 H 0.3603(19) 0.1955(18) 0.5908(11) 0.037(6) Uiso 1 1 d . . .
H90 H 0.430(2) 0.0833(17) 0.5385(11) 0.040(6) Uiso 1 1 d . . .
H91 H 0.312(2) -0.0358(17) 0.4132(11) 0.039(6) Uiso 1 1 d . . .
H92 H 0.178(2) -0.0033(17) 0.3840(12) 0.044(6) Uiso 1 1 d . . .
H93 H 0.174(2) -0.0550(17) 0.4591(11) 0.042(6) Uiso 1 1 d . . .
H94 H 0.073(2) 0.1863(17) 0.4699(12) 0.043(6) Uiso 1 1 d . . .
H95 H 0.088(2) 0.1273(18) 0.5378(11) 0.046(6) Uiso 1 1 d . . .
H96 H 0.155(2) 0.2611(19) 0.5435(11) 0.044(6) Uiso 1 1 d . . .
H97 H 0.761(3) 0.259(2) 0.3918(14) 0.079(9) Uiso 1 1 d . . .
H98 H 0.844(2) 0.367(2) 0.3617(12) 0.060(8) Uiso 1 1 d . . .
H99 H 0.7256(19) 0.2840(17) 0.3123(11) 0.032(6) Uiso 1 1 d . . .
H100 H 0.807(2) 0.5134(17) 0.4797(10) 0.034(6) Uiso 1 1 d . . .
H101 H 0.656(2) 0.5240(18) 0.5129(11) 0.045(6) Uiso 1 1 d . . .
H102 H 0.738(2) 0.4088(18) 0.5110(11) 0.045(7) Uiso 1 1 d . . .
H103 H 0.586(2) 0.5576(17) 0.3858(11) 0.043(6) Uiso 1 1 d . . .
H104 H 0.616(2) 0.4650(17) 0.3059(11) 0.039(6) Uiso 1 1 d . . .
H105 H 0.731(2) 0.5457(16) 0.3558(10) 0.033(6) Uiso 1 1 d . . .
H106 H 0.493(3) 0.525(2) 0.2011(14) 0.080(9) Uiso 1 1 d . . .
H107 H 0.445(3) 0.463(2) 0.1111(16) 0.102(11) Uiso 1 1 d . . .
H112 H 0.731(2) 0.331(2) 0.1927(13) 0.068(8) Uiso 1 1 d . . .
H113 H 0.677(2) 0.2755(19) 0.1080(12) 0.056(7) Uiso 1 1 d . . .
C45A C 0.6508(11) 0.5465(10) 0.1476(10) 0.051(3) Uani 0.411(17) 1 d P . .
H2A H 0.6921 0.5898 0.1983 0.061 Uiso 0.411(17) 1 calc PR . .
H1A H 0.6438 0.6054 0.1158 0.061 Uiso 0.411(17) 1 calc PR . .
C46A C 0.734(2) 0.4456(16) 0.1086(8) 0.044(3) Uani 0.411(17) 1 d P . .
H3A H 0.7134 0.4203 0.0531 0.053 Uiso 0.411(17) 1 calc PR . .
H4A H 0.8335 0.4718 0.1185 0.053 Uiso 0.411(17) 1 calc PR . .

loop_
_atom_site_aniso_label
_atom_site_aniso_U_11
_atom_site_aniso_U_22
_atom_site_aniso_U_33
_atom_site_aniso_U_23
_atom_site_aniso_U_13
_atom_site_aniso_U_12
C1 0.0153(10) 0.0226(10) 0.0204(10) 0.0073(9) 0.0024(8) 0.0033(8)
C2 0.0201(11) 0.0204(10) 0.0235(10) 0.0073(9) 0.0029(9) 0.0055(8)
N3 0.0228(9) 0.0228(8) 0.0216(8) 0.0119(7) 0.0030(7) 0.0075(7)
C4 0.0161(10) 0.0202(10) 0.0257(10) 0.0097(9) 0.0037(8) 0.0024(8)
C5 0.0201(11) 0.0207(10) 0.0260(11) 0.0088(9) -0.0003(8) 0.0025(8)
C6 0.0252(12) 0.0256(11) 0.0259(11) 0.0095(9) -0.0055(9) -0.0002(9)
C7 0.0279(12) 0.0231(11) 0.0363(12) 0.0156(10) -0.0095(9) -0.0004(9)
C8 0.0291(12) 0.0174(10) 0.0361(12) 0.0069(10) -0.0062(10) 0.0027(9)
C9 0.0198(11) 0.0208(10) 0.0259(10) 0.0090(9) -0.0007(8) 0.0027(8)
C10 0.0323(12) 0.0185(10) 0.0255(11) 0.0075(9) -0.0021(9) 0.0076(9)
C11 0.0515(17) 0.0219(12) 0.0314(13) 0.0049(11) -0.0093(12) -0.0002(11)
C12 0.0458(16) 0.0404(15) 0.0357(14) 0.0104(12) 0.0047(12) 0.0183(13)
C13 0.0373(13) 0.0248(11) 0.0211(11) 0.0086(9) -0.0025(9) 0.0070(9)
C14 0.0436(17) 0.0406(15) 0.0374(14) 0.0054(13) 0.0022(12) 0.0173(12)
C15 0.0458(16) 0.0235(12) 0.0337(13) 0.0044(11) -0.0078(12) 0.0023(11)
N16 0.0162(8) 0.0170(8) 0.0202(8) 0.0053(7) 0.0019(7) 0.0040(6)
N17 0.0154(8) 0.0212(8) 0.0218(8) 0.0075(7) 0.0030(7) 0.0039(7)
C18 0.0183(11) 0.0163(9) 0.0216(10) 0.0077(8) -0.0030(8) 0.0028(8)
C19 0.0197(11) 0.0180(10) 0.0232(10) 0.0061(9) -0.0040(8) 0.0009(8)
C20 0.0191(11) 0.0169(10) 0.0230(10) 0.0082(8) -0.0018(8) 0.0019(8)
C21 0.0174(11) 0.0233(10) 0.0321(11) 0.0075(9) -0.0005(9) 0.0028(8)
C22 0.0175(12) 0.0338(13) 0.0372(13) 0.0137(11) 0.0048(10) 0.0007(10)
C23 0.0189(13) 0.0535(16) 0.0409(14) 0.0199(13) -0.0029(11) 0.0083(11)
C24 0.0205(13) 0.0285(13) 0.0691(19) 0.0073(13) 0.0041(13) -0.0005(10)
C25 0.0192(11) 0.0224(10) 0.0249(10) 0.0071(9) 0.0030(8) 0.0060(8)
C26 0.0321(14) 0.0409(14) 0.0321(13) -0.0021(11) 0.0079(11) 0.0015(12)
C27 0.0317(14) 0.0345(13) 0.0454(15) 0.0185(12) 0.0145(12) 0.0175(11)
C28 0.0228(12) 0.0296(12) 0.0359(13) 0.0117(11) 0.0057(10) 0.0068(10)
N29 0.0191(9) 0.0206(8) 0.0206(8) 0.0080(7) 0.0008(7) -0.0011(7)
N30 0.0190(9) 0.0175(8) 0.0233(8) 0.0074(7) 0.0026(7) -0.0021(7)
C31 0.0188(11) 0.0176(10) 0.0214(10) 0.0031(8) 0.0011(8) 0.0027(8)
C32 0.0233(12) 0.0282(11) 0.0210(11) 0.0070(9) -0.0037(9) 0.0016(9)
C33 0.0222(11) 0.0203(10) 0.0195(10) 0.0061(8) 0.0014(8) 0.0036(8)
C34 0.0230(11) 0.0267(11) 0.0258(11) 0.0125(9) 0.0011(9) -0.0007(9)
C35 0.0368(15) 0.0444(15) 0.0301(13) 0.0211(12) -0.0013(11) -0.0032(12)
C36 0.0300(13) 0.0256(11) 0.0355(13) 0.0157(10) 0.0008(11) 0.0006(10)
C37 0.0294(13) 0.0353(13) 0.0274(12) 0.0108(11) 0.0085(10) -0.0012(10)
C38 0.0188(11) 0.0247(11) 0.0283(11) 0.0028(9) 0.0031(9) -0.0004(8)
C39 0.0302(15) 0.0384(15) 0.0599(19) 0.0024(14) 0.0162(13) 0.0011(12)
C40 0.0268(14) 0.0368(13) 0.0350(13) 0.0108(12) -0.0074(11) -0.0055(11)
C41 0.0309(14) 0.0326(13) 0.0325(13) 0.0109(11) -0.0015(11) -0.0112(11)
O43 0.0256(8) 0.0295(8) 0.0347(8) 0.0122(7) 0.0082(6) 0.0024(6)
C44 0.0397(15) 0.0363(14) 0.0521(16) 0.0233(13) 0.0083(13) 0.0043(12)
C45 0.099(7) 0.075(7) 0.121(8) 0.068(7) 0.061(7) 0.023(5)
C46 0.056(6) 0.055(6) 0.113(9) 0.021(7) 0.043(8) -0.001(4)
C47 0.0294(14) 0.0337(13) 0.0406(14) 0.0080(12) 0.0124(11) 0.0020(10)
C45A 0.043(5) 0.034(5) 0.084(7) 0.033(5) 0.019(6) 0.002(4)
C46A 0.041(6) 0.032(6) 0.063(7) 0.021(6) 0.029(7) 0.004(5)

loop_
_geom_bond_atom_site_label_1
_geom_bond_atom_site_label_2
_geom_bond_distance
_geom_bond_site_symmetry_2
_geom_bond_publ_flag
C1 N29 1.459(2) . ?
C1 N16 1.468(2) . ?
C1 C2 1.541(2) . ?
C1 H48 0.972(15) . ?
C2 N3 1.428(2) . ?
C2 H49 1.045(16) . ?
C2 H50 1.037(19) . ?
N3 C4 1.393(2) . ?
N3 Li42 1.929(3) . ?
C4 C9 1.426(2) . ?
C4 C5 1.433(2) . ?
C5 C6 1.391(2) . ?
C5 C13 1.516(2) . ?
C6 C7 1.380(3) . ?
C6 H51 1.009(16) . ?
C7 C8 1.384(3) . ?
C7 H52 0.985(19) . ?
C8 C9 1.388(2) . ?
C8 H53 1.005(18) . ?
C9 C10 1.524(2) . ?
C10 C12 1.521(3) . ?
C10 C11 1.533(3) . ?
C10 H54 0.941(16) . ?
C11 H55 1.00(2) . ?
C11 H56 0.984(19) . ?
C11 H57 1.00(2) . ?
C12 H58 1.003(18) . ?
C12 H59 0.97(2) . ?
C12 H60 1.04(2) . ?
C13 C14 1.519(3) . ?
C13 C15 1.529(3) . ?
C13 H61 0.952(17) . ?
C14 H62 0.96(2) . ?
C14 H63 1.00(2) . ?
C14 H64 1.01(2) . ?
C15 H65 1.01(2) . ?
C15 H66 1.000(19) . ?
C15 H67 1.00(2) . ?
N16 N17 1.3666(19) . ?
N16 C20 1.370(2) . ?
N17 C18 1.334(2) . ?
N17 Li42 2.270(3) . ?
C18 C19 1.394(2) . ?
C18 C25 1.513(2) . ?
C19 C20 1.376(2) . ?
C19 H68 0.942(16) . ?
C20 C21 1.517(2) . ?
C21 C22 1.527(3) . ?
C21 C23 1.536(3) . ?
C21 C24 1.539(3) . ?
C22 H69 0.99(2) . ?
C22 H70 0.98(2) . ?
C22 H71 1.007(19) . ?
C23 H72 0.97(2) . ?
C23 H73 1.02(2) . ?
C23 H74 1.00(2) . ?
C24 H75 1.03(2) . ?
C24 H76 0.98(2) . ?
C24 H77 0.96(2) . ?
C25 C26 1.521(3) . ?
C25 C28 1.528(3) . ?
C25 C27 1.530(3) . ?
C26 H78 1.00(2) . ?
C26 H79 0.99(2) . ?
C26 H80 1.02(2) . ?
C27 H81 1.04(2) . ?
C27 H82 0.99(2) . ?
C27 H83 0.991(17) . ?
C28 H84 1.009(18) . ?
C28 H85 0.94(2) . ?
C28 H86 1.011(17) . ?
N29 C33 1.369(2) . ?
N29 N30 1.3775(18) . ?
N30 C31 1.331(2) . ?
N30 Li42 2.109(3) . ?
C31 C32 1.402(2) . ?
C31 C38 1.508(2) . ?
C32 C33 1.369(3) . ?
C32 H87 0.948(16) . ?
C33 C34 1.530(2) . ?
C34 C36 1.523(3) . ?
C34 C37 1.532(3) . ?
C34 C35 1.541(3) . ?
C35 H88 1.04(2) . ?
C35 H89 0.993(19) . ?
C35 H90 0.99(2) . ?
C36 H91 0.97(2) . ?
C36 H92 0.99(2) . ?
C36 H93 1.02(2) . ?
C37 H94 0.97(2) . ?
C37 H95 0.96(2) . ?
C37 H96 1.00(2) . ?
C38 C41 1.528(3) . ?
C38 C39 1.529(3) . ?
C38 C40 1.534(3) . ?
C39 H97 0.95(3) . ?
C39 H98 0.95(2) . ?
C39 H99 0.983(19) . ?
C40 H100 0.96(2) . ?
C40 H101 1.04(2) . ?
C40 H102 0.95(2) . ?
C41 H103 1.006(19) . ?
C41 H104 0.98(2) . ?
C41 H105 0.91(2) . ?
Li42 O43 2.038(3) . ?
O43 C47 1.452(2) . ?
O43 C44 1.452(2) . ?
C44 C45A 1.466(10) . ?
C44 C45 1.520(8) . ?
C44 H106 0.97(2) . ?
C44 H107 1.02(3) . ?
C45 C46 1.61(2) . ?
C45 H109 0.9900 . ?
C45 H108 0.9900 . ?
C46 C47 1.475(15) . ?
C46 H111 0.9900 . ?
C46 H110 0.9900 . ?
C47 C46A 1.516(17) . ?
C47 H112 0.99(2) . ?
C47 H113 0.97(2) . ?
C45A C46A 1.57(2) . ?
C45A H2A 0.9900 . ?
C45A H1A 0.9900 . ?
C46A H3A 0.9900 . ?
C46A H4A 0.9900 . ?
